data_7062013
loop_
_publ_author_name
'Dhotare, Bhaskar B.'
'Kumar, Sahil'
'Wadawale, Amey'
'Nayak, Sandip K.'
'Kumar, Mukesh'
'Goswami, Dibakar'

_publ_section_title
;
 A metal-free approach to highly functionalized
 3-substituted-3-arylbenzofuran-2(3H)-ones
;
_journal_issue 45
_journal_name_full 'New Journal of Chemistry'
_journal_page_first 21906
_journal_page_last 21910
_journal_paper_doi 10.1039/D2NJ03404B
_journal_volume 46
_journal_year 2022
_chemical_formula_moiety 'C25 H22 O3'
_chemical_formula_sum 'C25 H22 O3'
_chemical_formula_weight 370.42
_space_group_crystal_system orthorhombic
_space_group_IT_number 61
_space_group_name_Hall '-P 2ac 2ab'
_space_group_name_H-M_alt 'P b c a'
_atom_sites_solution_hydrogens geom
_audit_creation_date 2019-01-03
_audit_creation_method
;
Olex2 1.2
(compiled 2015.09.30 svn.r3233 for OlexSys, GUI svn.r5103)
;
_audit_update_record
;
2022-05-25 deposited with the CCDC.	2022-10-19 downloaded from the CCDC.
;
_cell_angle_alpha 90
_cell_angle_beta 90
_cell_angle_gamma 90
_cell_formula_units_Z 8
_cell_length_a 13.3483(3)
_cell_length_b 14.7869(4)
_cell_length_c 20.1111(10)
_cell_measurement_reflns_used 3753
_cell_measurement_temperature 293
_cell_measurement_theta_max 72.9640
_cell_measurement_theta_min 4.9640
_cell_volume 3969.5(2)
_computing_cell_refinement 'CrysAlisPro 1.171.38.43 (Rigaku OD, 2015)'
_computing_data_collection 'CrysAlisPro 1.171.38.43 (Rigaku OD, 2015)'
_computing_data_reduction 'CrysAlisPro 1.171.38.43 (Rigaku OD, 2015)'
_computing_molecular_graphics 'Olex2 (Dolomanov et al., 2009)'
_computing_publication_material 'Olex2 (Dolomanov et al., 2009)'
_computing_structure_refinement 'ShelXL (Sheldrick, 2015)'
_computing_structure_solution 'ShelXT (Sheldrick, 2015)'
_diffrn_ambient_temperature 293
_diffrn_detector 'CCD plate'
_diffrn_detector_area_resol_mean 4.1600
_diffrn_detector_type Titan
_diffrn_measured_fraction_theta_full 0.995
_diffrn_measured_fraction_theta_max 0.971
_diffrn_measurement_details
;
List of Runs (angles in degrees, time in seconds):

  # Type    Start    End  Width  t~exp~   \w     \q     \k     \f   Frames
#--------------------------------------------------------------------------
  1  \w     53.00  80.00   1.00    2.52    --   43.29  77.00 -30.00   27
  2  \w     72.00  98.00   1.00    2.52    --   43.29 126.00   0.00   26
  3  \w     76.00 102.00   1.00   10.09    --  102.90  77.00-120.00   26
  4  \w    121.00 158.00   1.00   10.09    --  102.90  77.00-120.00   37
  5  \w     78.00 157.00   1.00   10.09    --  102.90  61.00-150.00   79
  6  \w     22.00  96.00   1.00   10.09    --  102.90 -95.00 -90.00   74
  7  \w     16.00  64.00   1.00    2.52    --   43.29-126.00 -30.00   48
  8  \w     92.00 158.00   1.00   10.09    --  102.90  45.00 150.00   66
  9  \w   -115.00 -72.00   1.00    2.52    --  -43.29-126.00   0.00   43
;
_diffrn_measurement_device 'four-circle diffractometer'
_diffrn_measurement_device_type 'SuperNova, Single source at offset, Titan'
_diffrn_measurement_method '\w scans'
_diffrn_orient_matrix_type 'CrysAlisPro convention (1999,Acta A55,543-557)'
_diffrn_orient_matrix_UB_11 -0.0044330000
_diffrn_orient_matrix_UB_12 0.0300047000
_diffrn_orient_matrix_UB_13 0.0732982000
_diffrn_orient_matrix_UB_21 -0.1055288000
_diffrn_orient_matrix_UB_22 0.0392510000
_diffrn_orient_matrix_UB_23 -0.0115148000
_diffrn_orient_matrix_UB_31 -0.0465513000
_diffrn_orient_matrix_UB_32 -0.0917141000
_diffrn_orient_matrix_UB_33 0.0190390000
_diffrn_radiation_monochromator mirror
_diffrn_radiation_probe x-ray
_diffrn_radiation_type CuK\a
_diffrn_radiation_wavelength 1.54184
_diffrn_reflns_av_R_equivalents 0.0579
_diffrn_reflns_av_unetI/netI 0.0456
_diffrn_reflns_Laue_measured_fraction_full 0.995
_diffrn_reflns_Laue_measured_fraction_max 0.971
_diffrn_reflns_limit_h_max 14
_diffrn_reflns_limit_h_min -16
_diffrn_reflns_limit_k_max 17
_diffrn_reflns_limit_k_min -17
_diffrn_reflns_limit_l_max 24
_diffrn_reflns_limit_l_min -17
_diffrn_reflns_number 10136
_diffrn_reflns_point_group_measured_fraction_full 0.995
_diffrn_reflns_point_group_measured_fraction_max 0.971
_diffrn_reflns_theta_full 67.684
_diffrn_reflns_theta_max 73.228
_diffrn_reflns_theta_min 4.976
_diffrn_source 'micro-focus sealed X-ray tube'
_diffrn_source_type 'SuperNova (Cu) X-ray Source'
_exptl_absorpt_coefficient_mu 0.640
_exptl_absorpt_correction_T_max 1.00000
_exptl_absorpt_correction_T_min 0.02845
_exptl_absorpt_correction_type multi-scan
_exptl_absorpt_process_details
;
CrysAlisPro 1.171.38.43 (Rigaku Oxford Diffraction, 2015)
Empirical absorption correction using spherical harmonics,
 implemented in SCALE3 ABSPACK scaling algorithm.
;
_exptl_crystal_colour colourless
_exptl_crystal_colour_primary colourless
_exptl_crystal_density_diffrn 1.240
_exptl_crystal_description plate
_exptl_crystal_F_000 1568
_exptl_crystal_size_max 1.0
_exptl_crystal_size_mid 0.2
_exptl_crystal_size_min 0.07
_refine_diff_density_max 0.206
_refine_diff_density_min -0.334
_refine_diff_density_rms 0.059
_refine_ls_extinction_method none
_refine_ls_goodness_of_fit_ref 1.069
_refine_ls_hydrogen_treatment constr
_refine_ls_matrix_type full
_refine_ls_number_parameters 255
_refine_ls_number_reflns 3869
_refine_ls_number_restraints 0
_refine_ls_restrained_S_all 1.069
_refine_ls_R_factor_all 0.1042
_refine_ls_R_factor_gt 0.0723
_refine_ls_shift/su_max 0.000
_refine_ls_shift/su_mean 0.000
_refine_ls_structure_factor_coef Fsqd
_refine_ls_weighting_details 'w=1/[\s^2^(Fo^2^)+(0.1405P)^2^+0.0445P] where P=(Fo^2^+2Fc^2^)/3'
_refine_ls_weighting_scheme calc
_refine_ls_wR_factor_gt 0.1973
_refine_ls_wR_factor_ref 0.2462
_reflns_Friedel_coverage 0.000
_reflns_number_gt 2436
_reflns_number_total 3869
_reflns_threshold_expression 'I > 2\s(I)'
_cod_data_source_file d2nj03404b2.cif
_cod_data_source_block bd-20-18_1
_cod_depositor_comments 'Adding full bibliography for 7062009--7062013.cif.'
_cod_database_code 7062013
_chemical_oxdiff_formula 'C24 O3 H22'
_shelx_space_group_comment
;
The symmetry employed for this shelxl refinement is uniquely defined
by the following loop, which should always be used as a source of
symmetry information in preference to the above space-group names.
They are only intended as comments.
;
_reflns_odcompleteness_completeness 99.40
_reflns_odcompleteness_iscentric 1
_reflns_odcompleteness_theta 66.97
_olex2_refinement_description
;
1. Fixed Uiso
 At 1.2 times of:
  All C(H) groups, All C(H,H) groups
 At 1.5 times of:
  All C(H,H,H) groups
2.a Secondary CH2 refined with riding coordinates:
 C23(H23A,H23B)
2.b Aromatic/amide H refined with riding coordinates:
 C3(H3), C4(H4), C7(H7), C11(H11), C12(H12), C13(H13), C14(H14), C15(H15),
 C17(H17), C19(H19), C20(H20), C24(H24)
2.c X=CH2 refined with riding coordinates:
 C25(H25A,H25B)
2.d Idealised Me refined as rotating group:
 C1(H1A,H1B,H1C), C22(H22A,H22B,H22C)
;
_shelx_shelxl_version_number 2014/7
_olex2_date_sample_data_collection 2019-01-01
_olex2_submission_special_instructions 'No special instructions were received'
_oxdiff_exptl_absorpt_empirical_details
;
Empirical correction (ABSPACK) includes:
- Absorption correction using spherical harmonics
- Frame scaling
;
_oxdiff_exptl_absorpt_empirical_full_max 14.121
_oxdiff_exptl_absorpt_empirical_full_min 0.276

loop_
_space_group_symop_operation_xyz
'x, y, z'
'-x+1/2, -y, z+1/2'
'-x, y+1/2, -z+1/2'
'x+1/2, -y+1/2, -z'
'-x, -y, -z'
'x-1/2, y, -z-1/2'
'x, -y-1/2, z-1/2'
'-x-1/2, y-1/2, z'

loop_
_atom_site_label
_atom_site_type_symbol
_atom_site_fract_x
_atom_site_fract_y
_atom_site_fract_z
_atom_site_U_iso_or_equiv
_atom_site_adp_type
_atom_site_occupancy
_atom_site_site_symmetry_order
_atom_site_calc_flag
_atom_site_refinement_flags_posn
_atom_site_refinement_flags_adp
_atom_site_refinement_flags_occupancy
_atom_site_disorder_assembly
_atom_site_disorder_group
O1 O 0.23226(11) 0.50179(12) 0.73299(13) 0.0771(7) Uani 1 1 d . . . . .
O2 O 0.24359(15) 0.51555(14) 0.62320(14) 0.0929(8) Uani 1 1 d . . . . .
O3 O 0.26660(13) 0.69491(11) 0.69398(13) 0.0797(7) Uani 1 1 d . . . . .
C1 C 0.5097(3) 0.5932(2) 0.9331(2) 0.0950(10) Uani 1 1 d . . . . .
H1A H 0.5597 0.5469 0.9366 0.143 Uiso 1 1 calc GR . . . .
H1B H 0.4769 0.6006 0.9753 0.143 Uiso 1 1 calc GR . . . .
H1C H 0.5408 0.6492 0.9205 0.143 Uiso 1 1 calc GR . . . .
C2 C 0.4342(2) 0.56689(16) 0.88168(18) 0.0733(8) Uani 1 1 d . . . . .
C3 C 0.3396(2) 0.53591(18) 0.8988(2) 0.0839(10) Uani 1 1 d . . . . .
H3 H 0.3234 0.5313 0.9437 0.101 Uiso 1 1 calc R . . . .
C4 C 0.2681(2) 0.51147(19) 0.8521(2) 0.0851(10) Uani 1 1 d . . . . .
H4 H 0.2052 0.4904 0.8646 0.102 Uiso 1 1 calc R . . . .
C5 C 0.29465(17) 0.51983(14) 0.78681(18) 0.0684(8) Uani 1 1 d . . . . .
C6 C 0.38892(15) 0.54828(13) 0.76709(16) 0.0596(7) Uani 1 1 d . . . . .
C7 C 0.45848(18) 0.57229(15) 0.81455(16) 0.0632(7) Uani 1 1 d . . . . .
H7 H 0.5217 0.5921 0.8017 0.076 Uiso 1 1 calc R . . . .
C8 C 0.39318(15) 0.54795(14) 0.69225(16) 0.0594(7) Uani 1 1 d . . . . .
C9 C 0.28236(19) 0.52356(15) 0.67586(19) 0.0705(9) Uani 1 1 d . . . . .
C10 C 0.45561(16) 0.47008(14) 0.66305(16) 0.0590(7) Uani 1 1 d . . . . .
C11 C 0.4597(2) 0.45775(18) 0.59464(19) 0.0787(9) Uani 1 1 d . . . . .
H11 H 0.4262 0.4979 0.5668 0.094 Uiso 1 1 calc R . . . .
C12 C 0.5131(2) 0.3863(2) 0.5671(2) 0.0849(9) Uani 1 1 d . . . . .
H12 H 0.5153 0.3791 0.5212 0.102 Uiso 1 1 calc R . . . .
C13 C 0.5627(2) 0.32650(18) 0.6076(2) 0.0784(9) Uani 1 1 d . . . . .
H13 H 0.5984 0.2786 0.5893 0.094 Uiso 1 1 calc R . . . .
C14 C 0.5594(2) 0.33782(17) 0.6747(2) 0.0763(9) Uani 1 1 d . . . . .
H14 H 0.5927 0.2971 0.7022 0.092 Uiso 1 1 calc R . . . .
C15 C 0.50659(15) 0.40972(16) 0.70283(17) 0.0629(7) Uani 1 1 d . . . . .
H15 H 0.5058 0.4170 0.7488 0.076 Uiso 1 1 calc R . . . .
C16 C 0.42526(16) 0.64065(14) 0.66538(15) 0.0590(7) Uani 1 1 d . . . . .
C17 C 0.52328(16) 0.65624(15) 0.64560(16) 0.0628(7) Uani 1 1 d . . . . .
H17 H 0.5681 0.6081 0.6451 0.075 Uiso 1 1 calc R . . . .
C18 C 0.55691(19) 0.74121(16) 0.62656(16) 0.0676(8) Uani 1 1 d . . . . .
C19 C 0.4886(2) 0.81114(16) 0.62686(17) 0.0730(8) Uani 1 1 d . . . . .
H19 H 0.5090 0.8683 0.6131 0.088 Uiso 1 1 calc R . . . .
C20 C 0.3906(2) 0.79851(15) 0.64709(17) 0.0710(8) Uani 1 1 d . . . . .
H20 H 0.3458 0.8467 0.6465 0.085 Uiso 1 1 calc R . . . .
C21 C 0.35930(18) 0.71373(15) 0.66830(16) 0.0629(7) Uani 1 1 d . . . . .
C22 C 0.1953(2) 0.7652(2) 0.6996(2) 0.0846(10) Uani 1 1 d . . . . .
H22A H 0.1810 0.7893 0.6563 0.127 Uiso 1 1 calc GR . . . .
H22B H 0.2215 0.8122 0.7275 0.127 Uiso 1 1 calc GR . . . .
H22C H 0.1348 0.7417 0.7189 0.127 Uiso 1 1 calc GR . . . .
C23 C 0.6654(2) 0.75620(19) 0.6076(2) 0.0791(9) Uani 1 1 d . . . . .
H23A H 0.6836 0.8180 0.6183 0.095 Uiso 1 1 calc R . . . .
H23B H 0.7071 0.7166 0.6343 0.095 Uiso 1 1 calc R . . . .
C24 C 0.6869(3) 0.7403(5) 0.5389(3) 0.152(2) Uani 1 1 d . . . . .
H24 H 0.6660 0.6837 0.5243 0.183 Uiso 1 1 calc R . . . .
C25 C 0.7270(4) 0.7855(7) 0.4952(4) 0.209(4) Uani 1 1 d . . . . .
H25A H 0.7505 0.8433 0.5048 0.251 Uiso 1 1 calc R . . . .
H25B H 0.7338 0.7621 0.4526 0.251 Uiso 1 1 calc R . . . .

loop_
_atom_site_aniso_label
_atom_site_aniso_U_11
_atom_site_aniso_U_22
_atom_site_aniso_U_33
_atom_site_aniso_U_23
_atom_site_aniso_U_13
_atom_site_aniso_U_12
O1 0.0427(8) 0.0556(9) 0.133(2) 0.0061(10) -0.0026(10) -0.0071(7)
O2 0.0647(11) 0.0739(12) 0.140(2) -0.0014(13) -0.0363(14) -0.0041(9)
O3 0.0557(9) 0.0466(9) 0.137(2) 0.0083(10) 0.0027(11) 0.0075(7)
C1 0.107(2) 0.082(2) 0.096(3) 0.0021(18) -0.011(2) 0.0086(18)
C2 0.0756(15) 0.0454(12) 0.099(3) 0.0063(13) 0.0080(17) 0.0116(11)
C3 0.0845(18) 0.0607(15) 0.107(3) 0.0080(16) 0.026(2) 0.0171(14)
C4 0.0621(14) 0.0605(15) 0.133(3) 0.0167(18) 0.0293(19) 0.0073(12)
C5 0.0493(11) 0.0405(11) 0.115(3) 0.0075(13) 0.0109(15) -0.0002(9)
C6 0.0458(10) 0.0355(9) 0.098(2) 0.0053(11) 0.0028(12) 0.0001(8)
C7 0.0551(11) 0.0427(11) 0.092(2) 0.0063(12) 0.0008(13) -0.0007(9)
C8 0.0426(9) 0.0381(10) 0.097(2) 0.0071(11) -0.0083(12) -0.0030(8)
C9 0.0484(11) 0.0440(11) 0.119(3) 0.0029(14) -0.0139(16) -0.0016(9)
C10 0.0451(9) 0.0392(10) 0.093(2) 0.0038(12) -0.0061(12) -0.0060(8)
C11 0.0825(17) 0.0536(14) 0.100(3) 0.0042(15) -0.0125(18) -0.0005(12)
C12 0.0884(18) 0.0672(16) 0.099(3) -0.0103(17) 0.0023(19) -0.0056(15)
C13 0.0639(14) 0.0554(14) 0.116(3) -0.0092(16) 0.0031(18) -0.0027(11)
C14 0.0590(12) 0.0500(13) 0.120(3) 0.0059(16) -0.0066(16) 0.0075(10)
C15 0.0484(10) 0.0485(11) 0.092(2) 0.0044(13) -0.0056(12) 0.0019(9)
C16 0.0502(10) 0.0378(10) 0.089(2) 0.0033(11) -0.0118(12) -0.0029(8)
C17 0.0509(10) 0.0429(11) 0.095(2) 0.0030(12) -0.0063(13) -0.0021(9)
C18 0.0630(13) 0.0499(12) 0.090(2) 0.0030(12) -0.0047(13) -0.0134(10)
C19 0.0837(16) 0.0415(12) 0.094(2) 0.0075(12) -0.0003(16) -0.0115(11)
C20 0.0758(15) 0.0392(11) 0.098(2) 0.0059(12) -0.0035(16) 0.0056(10)
C21 0.0544(11) 0.0419(10) 0.093(2) 0.0031(12) -0.0058(13) -0.0014(9)
C22 0.0684(14) 0.0668(16) 0.118(3) -0.0014(17) 0.0038(17) 0.0181(13)
C23 0.0697(14) 0.0650(15) 0.103(3) 0.0081(16) 0.0054(17) -0.0190(12)
C24 0.0697(19) 0.261(7) 0.126(4) -0.021(5) 0.005(3) -0.022(3)
C25 0.086(3) 0.415(13) 0.126(5) 0.053(6) 0.007(3) -0.002(5)

loop_
_atom_type_symbol
_atom_type_description
_atom_type_scat_dispersion_real
_atom_type_scat_dispersion_imag
_atom_type_scat_source
C C 0.0181 0.0091 'International Tables Vol C Tables 4.2.6.8 and 6.1.1.4'
H H 0.0000 0.0000 'International Tables Vol C Tables 4.2.6.8 and 6.1.1.4'
O O 0.0492 0.0322 'International Tables Vol C Tables 4.2.6.8 and 6.1.1.4'

loop_
_geom_angle_atom_site_label_1
_geom_angle_atom_site_label_2
_geom_angle_atom_site_label_3
_geom_angle
_geom_angle_site_symmetry_1
_geom_angle_site_symmetry_3
_geom_angle_publ_flag
C9 O1 C5 108.4(2) . . ?
C21 O3 C22 119.3(2) . . ?
H1A C1 H1B 109.5 . . ?
H1A C1 H1C 109.5 . . ?
H1B C1 H1C 109.5 . . ?
C2 C1 H1A 109.5 . . ?
C2 C1 H1B 109.5 . . ?
C2 C1 H1C 109.5 . . ?
C3 C2 C1 121.8(3) . . ?
C3 C2 C7 118.2(3) . . ?
C7 C2 C1 120.0(3) . . ?
C2 C3 H3 118.5 . . ?
C2 C3 C4 122.9(4) . . ?
C4 C3 H3 118.5 . . ?
C3 C4 H4 121.6 . . ?
C5 C4 C3 116.7(3) . . ?
C5 C4 H4 121.6 . . ?
C4 C5 O1 125.1(2) . . ?
C4 C5 C6 122.6(3) . . ?
C6 C5 O1 112.3(3) . . ?
C5 C6 C8 108.6(2) . . ?
C7 C6 C5 119.5(3) . . ?
C7 C6 C8 131.9(2) . . ?
C2 C7 H7 120.0 . . ?
C6 C7 C2 120.0(2) . . ?
C6 C7 H7 120.0 . . ?
C6 C8 C9 100.2(2) . . ?
C6 C8 C10 113.9(2) . . ?
C6 C8 C16 111.1(2) . . ?
C10 C8 C9 105.10(19) . . ?
C16 C8 C9 113.41(19) . . ?
C16 C8 C10 112.5(2) . . ?
O1 C9 C8 109.9(3) . . ?
O2 C9 O1 120.9(2) . . ?
O2 C9 C8 128.8(3) . . ?
C11 C10 C8 119.8(2) . . ?
C15 C10 C8 122.1(3) . . ?
C15 C10 C11 118.1(2) . . ?
C10 C11 H11 119.5 . . ?
C10 C11 C12 121.0(3) . . ?
C12 C11 H11 119.5 . . ?
C11 C12 H12 119.9 . . ?
C13 C12 C11 120.1(3) . . ?
C13 C12 H12 119.9 . . ?
C12 C13 H13 120.2 . . ?
C14 C13 C12 119.5(3) . . ?
C14 C13 H13 120.2 . . ?
C13 C14 H14 119.6 . . ?
C13 C14 C15 120.8(3) . . ?
C15 C14 H14 119.6 . . ?
C10 C15 C14 120.5(3) . . ?
C10 C15 H15 119.8 . . ?
C14 C15 H15 119.8 . . ?
C17 C16 C8 120.85(19) . . ?
C17 C16 C21 118.6(2) . . ?
C21 C16 C8 120.1(2) . . ?
C16 C17 H17 118.8 . . ?
C16 C17 C18 122.3(2) . . ?
C18 C17 H17 118.8 . . ?
C17 C18 C23 120.8(2) . . ?
C19 C18 C17 117.6(2) . . ?
C19 C18 C23 121.6(2) . . ?
C18 C19 H19 119.1 . . ?
C18 C19 C20 121.7(2) . . ?
C20 C19 H19 119.1 . . ?
C19 C20 H20 120.1 . . ?
C19 C20 C21 119.8(2) . . ?
C21 C20 H20 120.1 . . ?
O3 C21 C16 115.38(19) . . ?
O3 C21 C20 124.8(2) . . ?
C20 C21 C16 119.8(2) . . ?
O3 C22 H22A 109.5 . . ?
O3 C22 H22B 109.5 . . ?
O3 C22 H22C 109.5 . . ?
H22A C22 H22B 109.5 . . ?
H22A C22 H22C 109.5 . . ?
H22B C22 H22C 109.5 . . ?
C18 C23 H23A 108.7 . . ?
C18 C23 H23B 108.7 . . ?
H23A C23 H23B 107.6 . . ?
C24 C23 C18 114.3(3) . . ?
C24 C23 H23A 108.7 . . ?
C24 C23 H23B 108.7 . . ?
C23 C24 H24 113.2 . . ?
C25 C24 C23 133.6(8) . . ?
C25 C24 H24 113.2 . . ?
C24 C25 H25A 120.0 . . ?
C24 C25 H25B 120.0 . . ?
H25A C25 H25B 120.0 . . ?

loop_
_geom_bond_atom_site_label_1
_geom_bond_atom_site_label_2
_geom_bond_distance
_geom_bond_site_symmetry_2
_geom_bond_publ_flag
O1 C5 1.391(4) . ?
O1 C9 1.368(4) . ?
O2 C9 1.185(4) . ?
O3 C21 1.369(3) . ?
O3 C22 1.414(3) . ?
C1 H1A 0.9600 . ?
C1 H1B 0.9600 . ?
C1 H1C 0.9600 . ?
C1 C2 1.495(5) . ?
C2 C3 1.387(4) . ?
C2 C7 1.391(4) . ?
C3 H3 0.9300 . ?
C3 C4 1.388(5) . ?
C4 H4 0.9300 . ?
C4 C5 1.365(5) . ?
C5 C6 1.385(3) . ?
C6 C7 1.378(4) . ?
C6 C8 1.506(4) . ?
C7 H7 0.9300 . ?
C8 C9 1.558(3) . ?
C8 C10 1.538(3) . ?
C8 C16 1.534(3) . ?
C10 C11 1.389(4) . ?
C10 C15 1.378(4) . ?
C11 H11 0.9300 . ?
C11 C12 1.389(4) . ?
C12 H12 0.9300 . ?
C12 C13 1.372(5) . ?
C13 H13 0.9300 . ?
C13 C14 1.361(5) . ?
C14 H14 0.9300 . ?
C14 C15 1.395(4) . ?
C15 H15 0.9300 . ?
C16 C17 1.387(3) . ?
C16 C21 1.395(3) . ?
C17 H17 0.9300 . ?
C17 C18 1.388(3) . ?
C18 C19 1.378(4) . ?
C18 C23 1.515(4) . ?
C19 H19 0.9300 . ?
C19 C20 1.383(4) . ?
C20 H20 0.9300 . ?
C20 C21 1.388(3) . ?
C22 H22A 0.9600 . ?
C22 H22B 0.9600 . ?
C22 H22C 0.9600 . ?
C23 H23A 0.9700 . ?
C23 H23B 0.9700 . ?
C23 C24 1.429(7) . ?
C24 H24 0.9300 . ?
C24 C25 1.227(8) . ?
C25 H25A 0.9300 . ?
C25 H25B 0.9300 . ?
